data_1577409
loop_
_publ_author_name
'Wang, Haiwen'
'Bhaduri, Nilanjan'
'Greaney, Michael F.'

_publ_section_title
;
 Trifluoromethylation of pyridines through skeletal rearrangement
;
_journal_name_full 'Chemical Science'
_journal_paper_doi 10.1039/D6SC04438G
_journal_year 2026
_chemical_formula_moiety 'C13 H7 Cl F3 N O'
_chemical_formula_sum 'C13 H7 Cl F3 N O'
_chemical_formula_weight 285.65
_space_group_crystal_system monoclinic
_space_group_IT_number 14
_space_group_name_Hall '-P 2ybc'
_space_group_name_H-M_alt 'P 1 21/c 1'
_atom_sites_solution_hydrogens geom
_atom_sites_solution_primary dual
_audit_creation_date 2025-07-24
_audit_creation_method
;
Olex2 1.5
(compiled 2025.07.13 svn.rb7424aed for OlexSys, GUI svn.r7308)
;
_audit_update_record
;
2025-07-24 deposited with the CCDC.	2026-06-08 downloaded from the CCDC.
;
_cell_angle_alpha 90
_cell_angle_beta 105.477(4)
_cell_angle_gamma 90
_cell_formula_units_Z 4
_cell_length_a 9.6528(4)
_cell_length_b 7.5835(3)
_cell_length_c 16.5958(6)
_cell_measurement_reflns_used 3603
_cell_measurement_temperature 99.99(10)
_cell_measurement_theta_max 77.3570
_cell_measurement_theta_min 4.7440
_cell_volume 1170.79(8)
_computing_cell_refinement 'CrysAlisPro 1.171.43.112a (Rigaku OD, 2024)'
_computing_data_collection 'CrysAlisPro system (CCD 44.117a 64-bit (release 07-07-2025))'
_computing_data_reduction 'CrysAlisPro 1.171.43.112a (Rigaku OD, 2024)'
_computing_molecular_graphics 'Olex2 1.5 (Dolomanov et al., 2009)'
_computing_publication_material 'Olex2 1.5 (Dolomanov et al., 2009)'
_computing_structure_refinement 'SHELXL 2019/3 (Sheldrick, 2015)'
_computing_structure_solution 'SHELXT  (Sheldrick, 2015)'
_diffrn_ambient_environment N~2~
_diffrn_ambient_temperature 99.99(10)
_diffrn_detector 'Hybrid Pixel Array Detector'
_diffrn_detector_area_resol_mean 10.0000
_diffrn_detector_type HyPix
_diffrn_measured_fraction_theta_full 0.991
_diffrn_measured_fraction_theta_max 0.943
_diffrn_measurement_details
;
List of Runs (angles in degrees, time in seconds):

  # Type    Start    End  Width  t~exp~   \w     \q     \k     \f   Frames
#--------------------------------------------------------------------------
  1  \w     -2.00  46.00   0.50    0.05    --   46.62 -69.00 -32.00   96
  2  \w     35.00  60.00   0.50    0.08    --  107.75 -61.00-120.00   50
  3  \w     41.00  82.00   0.50    0.08    --  107.75 -69.00 -32.00   82
  4  \w     36.00  62.00   0.50    0.08    --  107.75 -61.00  30.00   52
  5  \w     45.00  70.00   0.50    0.08    --  107.75 -61.00  90.00   50
  6  \w     39.00  67.00   0.50    0.08    --  107.75 -61.00 120.00   56
  7  \w     99.00 170.00   0.50    0.08    --  107.75  45.00  30.00  142
  8  \w    142.00 173.00   0.50    0.08    --  107.75  45.00   0.00   62
  9  \w    106.00 134.00   0.50    0.08    --  107.75  45.00   0.00   56
 10  \w    106.00 175.00   0.50    0.08    --  107.75  69.00  99.00  138
 11  \w     48.00  73.00   0.50    0.05    --   46.62  69.00  99.00   50
 12  \w     -7.00  28.00   0.50    0.05    --  -46.62  19.00  90.00   70
 13  \w    -21.00  17.00   0.50    0.05    --  -46.62  69.00  99.00   76
 14  \w    -52.00 -26.00   0.50    0.05    --  -46.62  69.00  99.00   52
 15  \w     36.00  99.00   0.50    0.08    --  107.75 -95.00-120.00  126
 16  \w    -21.00  21.00   0.50    0.05    --  -46.62  19.00 -90.00   84
 17  \w    -22.00   4.00   0.50    0.05    --  -46.62  19.00-120.00   52
 18  \w    -70.00 -45.00   0.50    0.08    -- -109.00  61.00 -30.00   50
 19  \w    -67.00 -42.00   0.50    0.08    -- -109.00  61.00 -60.00   50
 20  \w    -78.00 -39.00   0.50    0.08    -- -109.00  69.00  99.00   78
 21  \w    -66.00 -41.00   0.50    0.08    -- -109.00  61.00  60.00   50
 22  \w   -164.00-139.00   0.50    0.08    -- -109.00 -45.00 -90.00   50
 23  \w   -173.00-133.00   0.50    0.08    -- -109.00 -69.00 -32.00   80
 24  \w   -121.00 -96.00   0.50    0.08    -- -109.00 -45.00 -90.00   50
 25  \w   -118.00 -28.00   0.50    0.05    --  -46.62 -69.00 -32.00  180
;
_diffrn_measurement_device 'four-circle diffractometer'
_diffrn_measurement_device_type 'ROD, Synergy Custom DW system, HyPix'
_diffrn_measurement_method '\w scans'
_diffrn_orient_matrix_type 'CrysAlisPro convention (1999,Acta A55,543-557)'
_diffrn_orient_matrix_UB_11 -0.0890788000
_diffrn_orient_matrix_UB_12 0.1327210000
_diffrn_orient_matrix_UB_13 -0.0632603000
_diffrn_orient_matrix_UB_21 0.1397261000
_diffrn_orient_matrix_UB_22 0.0882182000
_diffrn_orient_matrix_UB_23 -0.0079995000
_diffrn_orient_matrix_UB_31 0.0035269000
_diffrn_orient_matrix_UB_32 -0.1258463000
_diffrn_orient_matrix_UB_33 -0.0721474000
_diffrn_radiation_monochromator mirror
_diffrn_radiation_probe x-ray
_diffrn_radiation_type 'Cu K\a'
_diffrn_radiation_wavelength 1.54184
_diffrn_reflns_av_R_equivalents 0.0414
_diffrn_reflns_av_unetI/netI 0.0490
_diffrn_reflns_Laue_measured_fraction_full 0.991
_diffrn_reflns_Laue_measured_fraction_max 0.943
_diffrn_reflns_limit_h_max 12
_diffrn_reflns_limit_h_min -12
_diffrn_reflns_limit_k_max 7
_diffrn_reflns_limit_k_min -9
_diffrn_reflns_limit_l_max 19
_diffrn_reflns_limit_l_min -20
_diffrn_reflns_number 6793
_diffrn_reflns_point_group_measured_fraction_full 0.991
_diffrn_reflns_point_group_measured_fraction_max 0.943
_diffrn_reflns_theta_full 67.684
_diffrn_reflns_theta_max 77.377
_diffrn_reflns_theta_min 4.754
_diffrn_source 'Rotating-anode X-ray tube'
_diffrn_source_type 'Rigaku (Cu) X-ray Source'
_exptl_absorpt_coefficient_mu 3.206
_exptl_absorpt_correction_T_max 1.000
_exptl_absorpt_correction_T_min 0.740
_exptl_absorpt_correction_type gaussian
_exptl_absorpt_process_details
;
CrysAlisPro 1.171.43.112a (Rigaku Oxford Diffraction, 2024)
Numerical absorption correction based on gaussian integration over
a multifaceted crystal model
Empirical absorption correction using spherical harmonics,
implemented in SCALE3 ABSPACK scaling algorithm.
;
_exptl_crystal_colour colourless
_exptl_crystal_colour_primary colourless
_exptl_crystal_density_diffrn 1.621
_exptl_crystal_description plate
_exptl_crystal_F_000 576
_exptl_crystal_size_max 0.14
_exptl_crystal_size_mid 0.084
_exptl_crystal_size_min 0.028
_refine_diff_density_max 0.261
_refine_diff_density_min -0.390
_refine_diff_density_rms 0.062
_refine_ls_extinction_method none
_refine_ls_goodness_of_fit_ref 1.057
_refine_ls_hydrogen_treatment constr
_refine_ls_matrix_type full
_refine_ls_number_parameters 172
_refine_ls_number_reflns 2353
_refine_ls_number_restraints 0
_refine_ls_restrained_S_all 1.057
_refine_ls_R_factor_all 0.0504
_refine_ls_R_factor_gt 0.0390
_refine_ls_shift/su_max 0.001
_refine_ls_shift/su_mean 0.000
_refine_ls_structure_factor_coef Fsqd
_refine_ls_weighting_details 'w=1/[\s^2^(Fo^2^)+(0.0339P)^2^+0.7786P] where P=(Fo^2^+2Fc^2^)/3'
_refine_ls_weighting_scheme calc
_refine_ls_wR_factor_gt 0.0922
_refine_ls_wR_factor_ref 0.0972
_reflns_Friedel_coverage 0.000
_reflns_number_gt 1919
_reflns_number_total 2353
_reflns_threshold_expression 'I > 2\s(I)'
_cod_data_source_file d6sc04438g2.cif
_cod_data_source_block s6737r
_cod_original_cell_volume 1170.80(7)
_cod_database_code 1577409
_shelx_shelxl_version_number 2019/3
_chemical_oxdiff_formula C13H7ClF3NO
_shelx_space_group_comment
;
The symmetry employed for this shelxl refinement is uniquely defined
by the following loop, which should always be used as a source of
symmetry information in preference to the above space-group names.
They are only intended as comments.
;
_olex2_refinement_description
;
1. Fixed Uiso
 At 1.2 times of:
  All C(H) groups
2.a Aromatic/amide H refined with riding coordinates:
 C9(H9), C1(H1), C3(H3), C13(H13), C10(H10), C11(H11), C12(H12)
;
_olex2_submission_special_instructions 'No special instructions were received'
_oxdiff_exptl_absorpt_empirical_details
;
Empirical correction (ABSPACK) includes:
- Absorption correction using spherical harmonics
- Frame scaling
;
_oxdiff_exptl_absorpt_empirical_full_max 1.189
_oxdiff_exptl_absorpt_empirical_full_min 0.815

loop_
_space_group_symop_operation_xyz
'x, y, z'
'-x, y+1/2, -z+1/2'
'-x, -y, -z'
'x, -y-1/2, z-1/2'

loop_
_atom_site_label
_atom_site_type_symbol
_atom_site_fract_x
_atom_site_fract_y
_atom_site_fract_z
_atom_site_U_iso_or_equiv
_atom_site_adp_type
_atom_site_occupancy
_atom_site_site_symmetry_order
_atom_site_calc_flag
_atom_site_refinement_flags_posn
_atom_site_refinement_flags_adp
_atom_site_refinement_flags_occupancy
_atom_site_disorder_assembly
_atom_site_disorder_group
Cl1 Cl 0.77268(6) 0.44333(7) 0.56172(3) 0.02546(15) Uani 1 1 d . . . . .
F1 F 0.22126(14) 0.08672(18) 0.67115(7) 0.0272(3) Uani 1 1 d . . . . .
F3 F 0.21879(15) -0.04339(18) 0.55564(8) 0.0320(3) Uani 1 1 d . . . . .
F2 F 0.11710(14) 0.20883(19) 0.55346(8) 0.0336(3) Uani 1 1 d . . . . .
O1 O 0.49960(17) 0.2773(2) 0.80405(9) 0.0303(4) Uani 1 1 d . . . . .
N1 N 0.40867(19) 0.1765(2) 0.52120(10) 0.0209(4) Uani 1 1 d . . . . .
C8 C 0.2907(2) 0.4452(3) 0.74472(12) 0.0180(4) Uani 1 1 d . . . . .
C4 C 0.4516(2) 0.3060(3) 0.65839(12) 0.0183(4) Uani 1 1 d . . . . .
C9 C 0.2500(2) 0.4492(3) 0.81966(12) 0.0200(4) Uani 1 1 d . . . . .
H9 H 0.301087 0.380960 0.866125 0.024 Uiso 1 1 calc R U . . .
C5 C 0.3711(2) 0.2048(3) 0.59228(12) 0.0186(4) Uani 1 1 d . . . . .
C7 C 0.4171(2) 0.3379(3) 0.74159(12) 0.0206(4) Uani 1 1 d . . . . .
C1 C 0.5291(2) 0.2509(3) 0.51297(12) 0.0208(4) Uani 1 1 d . . . . .
H1 H 0.555680 0.234481 0.462342 0.025 Uiso 1 1 calc R U . . .
C3 C 0.5793(2) 0.3792(3) 0.64990(12) 0.0199(4) Uani 1 1 d . . . . .
H3 H 0.639316 0.446544 0.693836 0.024 Uiso 1 1 calc R U . . .
C2 C 0.6167(2) 0.3516(3) 0.57588(12) 0.0206(4) Uani 1 1 d . . . . .
C13 C 0.2150(2) 0.5461(3) 0.67680(12) 0.0202(4) Uani 1 1 d . . . . .
H13 H 0.241849 0.543404 0.625751 0.024 Uiso 1 1 calc R U . . .
C10 C 0.1352(2) 0.5526(3) 0.82590(13) 0.0226(4) Uani 1 1 d . . . . .
H10 H 0.106960 0.554336 0.876514 0.027 Uiso 1 1 calc R U . . .
C11 C 0.0612(2) 0.6540(3) 0.75838(13) 0.0238(5) Uani 1 1 d . . . . .
H11 H -0.016682 0.726007 0.763195 0.029 Uiso 1 1 calc R U . . .
C12 C 0.1008(2) 0.6503(3) 0.68380(13) 0.0236(5) Uani 1 1 d . . . . .
H12 H 0.049625 0.719187 0.637621 0.028 Uiso 1 1 calc R U . . .
C6 C 0.2322(2) 0.1139(3) 0.59289(13) 0.0225(5) Uani 1 1 d . . . . .

loop_
_atom_site_aniso_label
_atom_site_aniso_U_11
_atom_site_aniso_U_22
_atom_site_aniso_U_33
_atom_site_aniso_U_23
_atom_site_aniso_U_13
_atom_site_aniso_U_12
Cl1 0.0246(3) 0.0290(3) 0.0251(3) 0.0034(2) 0.01073(19) -0.0021(2)
F1 0.0308(7) 0.0318(7) 0.0225(6) -0.0014(5) 0.0134(5) -0.0052(6)
F3 0.0359(8) 0.0298(8) 0.0335(7) -0.0132(6) 0.0146(6) -0.0105(6)
F2 0.0208(7) 0.0400(8) 0.0380(7) 0.0079(6) 0.0042(6) 0.0008(6)
O1 0.0286(9) 0.0465(10) 0.0155(7) 0.0048(7) 0.0053(6) 0.0149(8)
N1 0.0244(9) 0.0234(9) 0.0156(8) -0.0009(7) 0.0067(7) 0.0013(7)
C8 0.0180(9) 0.0198(10) 0.0163(9) -0.0026(8) 0.0048(7) -0.0021(8)
C4 0.0197(10) 0.0192(11) 0.0164(9) 0.0031(8) 0.0057(8) 0.0058(8)
C9 0.0206(10) 0.0221(11) 0.0165(9) -0.0003(8) 0.0035(8) -0.0007(9)
C5 0.0202(10) 0.0203(11) 0.0157(9) 0.0012(8) 0.0052(8) 0.0035(8)
C7 0.0225(10) 0.0240(11) 0.0151(9) -0.0009(8) 0.0044(8) -0.0008(9)
C1 0.0257(11) 0.0212(11) 0.0173(10) 0.0019(8) 0.0088(8) 0.0030(9)
C3 0.0233(10) 0.0176(10) 0.0177(9) -0.0001(8) 0.0038(8) 0.0012(8)
C2 0.0234(10) 0.0196(11) 0.0203(10) 0.0044(8) 0.0086(8) 0.0050(8)
C13 0.0215(10) 0.0226(11) 0.0168(9) 0.0003(8) 0.0057(8) -0.0010(8)
C10 0.0224(10) 0.0253(11) 0.0226(10) -0.0046(9) 0.0105(8) -0.0035(9)
C11 0.0207(10) 0.0236(12) 0.0287(11) -0.0011(9) 0.0096(9) 0.0008(9)
C12 0.0205(10) 0.0250(12) 0.0251(10) 0.0023(9) 0.0057(9) 0.0005(9)
C6 0.0256(11) 0.0242(11) 0.0182(9) -0.0015(9) 0.0067(8) 0.0001(9)

loop_
_atom_type_symbol
_atom_type_description
_atom_type_scat_dispersion_real
_atom_type_scat_dispersion_imag
_atom_type_scat_source
C C 0.0181 0.0091 'International Tables Vol C Tables 4.2.6.8 and 6.1.1.4'
H H 0.0000 0.0000 'International Tables Vol C Tables 4.2.6.8 and 6.1.1.4'
Cl Cl 0.3639 0.7018 'International Tables Vol C Tables 4.2.6.8 and 6.1.1.4'
F F 0.0727 0.0534 'International Tables Vol C Tables 4.2.6.8 and 6.1.1.4'
N N 0.0311 0.0180 'International Tables Vol C Tables 4.2.6.8 and 6.1.1.4'
O O 0.0492 0.0322 'International Tables Vol C Tables 4.2.6.8 and 6.1.1.4'

loop_
_exptl_crystal_face_index_h
_exptl_crystal_face_index_k
_exptl_crystal_face_index_l
_exptl_crystal_face_perp_dist
-6 0 0 0.0193
6 0 -1 0.0070
1 -3 -8 0.0867
0 3 8 0.0612
2 1 -10 0.0478
-2 -1 11 0.0297
-1 -5 2 0.0539
0 5 1 0.0588

loop_
_geom_angle_atom_site_label_1
_geom_angle_atom_site_label_2
_geom_angle_atom_site_label_3
_geom_angle
_geom_angle_site_symmetry_1
_geom_angle_site_symmetry_3
_geom_angle_publ_flag
C1 N1 C5 118.08(18) . . ?
C9 C8 C7 118.20(18) . . ?
C13 C8 C9 119.63(19) . . ?
C13 C8 C7 122.12(17) . . ?
C5 C4 C7 126.17(19) . . ?
C3 C4 C5 117.55(17) . . ?
C3 C4 C7 116.21(18) . . ?
C8 C9 H9 120.1 . . ?
C10 C9 C8 119.90(19) . . ?
C10 C9 H9 120.1 . . ?
N1 C5 C4 123.79(19) . . ?
N1 C5 C6 112.44(18) . . ?
C4 C5 C6 123.76(17) . . ?
O1 C7 C8 122.44(18) . . ?
O1 C7 C4 117.45(19) . . ?
C8 C7 C4 120.06(17) . . ?
N1 C1 H1 119.0 . . ?
N1 C1 C2 122.05(18) . . ?
C2 C1 H1 119.0 . . ?
C4 C3 H3 120.8 . . ?
C2 C3 C4 118.45(19) . . ?
C2 C3 H3 120.8 . . ?
C1 C2 Cl1 119.85(15) . . ?
C1 C2 C3 120.0(2) . . ?
C3 C2 Cl1 120.11(17) . . ?
C8 C13 H13 120.0 . . ?
C12 C13 C8 120.07(18) . . ?
C12 C13 H13 120.0 . . ?
C9 C10 H10 119.9 . . ?
C9 C10 C11 120.20(19) . . ?
C11 C10 H10 119.9 . . ?
C10 C11 H11 119.9 . . ?
C10 C11 C12 120.2(2) . . ?
C12 C11 H11 119.9 . . ?
C13 C12 C11 120.0(2) . . ?
C13 C12 H12 120.0 . . ?
C11 C12 H12 120.0 . . ?
F1 C6 C5 111.99(17) . . ?
F3 C6 F1 106.70(17) . . ?
F3 C6 F2 106.81(17) . . ?
F3 C6 C5 112.43(17) . . ?
F2 C6 F1 106.58(17) . . ?
F2 C6 C5 111.95(18) . . ?

loop_
_geom_bond_atom_site_label_1
_geom_bond_atom_site_label_2
_geom_bond_distance
_geom_bond_site_symmetry_2
_geom_bond_publ_flag
Cl1 C2 1.731(2) . ?
F1 C6 1.347(2) . ?
F3 C6 1.334(3) . ?
F2 C6 1.339(3) . ?
O1 C7 1.216(3) . ?
N1 C5 1.341(2) . ?
N1 C1 1.332(3) . ?
C8 C9 1.401(3) . ?
C8 C7 1.480(3) . ?
C8 C13 1.397(3) . ?
C4 C5 1.393(3) . ?
C4 C7 1.523(3) . ?
C4 C3 1.393(3) . ?
C9 H9 0.9500 . ?
C9 C10 1.384(3) . ?
C5 C6 1.510(3) . ?
C1 H1 0.9500 . ?
C1 C2 1.385(3) . ?
C3 H3 0.9500 . ?
C3 C2 1.386(3) . ?
C13 H13 0.9500 . ?
C13 C12 1.386(3) . ?
C10 H10 0.9500 . ?
C10 C11 1.389(3) . ?
C11 H11 0.9500 . ?
C11 C12 1.390(3) . ?
C12 H12 0.9500 . ?

loop_
_geom_torsion_atom_site_label_1
_geom_torsion_atom_site_label_2
_geom_torsion_atom_site_label_3
_geom_torsion_atom_site_label_4
_geom_torsion
_geom_torsion_site_symmetry_1
_geom_torsion_site_symmetry_2
_geom_torsion_site_symmetry_3
_geom_torsion_site_symmetry_4
_geom_torsion_publ_flag
N1 C5 C6 F1 157.25(18) . . . . ?
N1 C5 C6 F3 37.1(2) . . . . ?
N1 C5 C6 F2 -83.1(2) . . . . ?
N1 C1 C2 Cl1 179.43(16) . . . . ?
N1 C1 C2 C3 -0.8(3) . . . . ?
C8 C9 C10 C11 -0.7(3) . . . . ?
C8 C13 C12 C11 -0.2(3) . . . . ?
C4 C5 C6 F1 -22.5(3) . . . . ?
C4 C5 C6 F3 -142.6(2) . . . . ?
C4 C5 C6 F2 97.2(2) . . . . ?
C4 C3 C2 Cl1 178.82(16) . . . . ?
C4 C3 C2 C1 -1.0(3) . . . . ?
C9 C8 C7 O1 -12.1(3) . . . . ?
C9 C8 C7 C4 170.42(19) . . . . ?
C9 C8 C13 C12 0.3(3) . . . . ?
C9 C10 C11 C12 0.8(3) . . . . ?
C5 N1 C1 C2 1.6(3) . . . . ?
C5 C4 C7 O1 114.0(2) . . . . ?
C5 C4 C7 C8 -68.4(3) . . . . ?
C5 C4 C3 C2 1.8(3) . . . . ?
C7 C8 C9 C10 177.84(19) . . . . ?
C7 C8 C13 C12 -177.3(2) . . . . ?
C7 C4 C5 N1 -177.9(2) . . . . ?
C7 C4 C5 C6 1.8(3) . . . . ?
C7 C4 C3 C2 178.97(18) . . . . ?
C1 N1 C5 C4 -0.7(3) . . . . ?
C1 N1 C5 C6 179.56(18) . . . . ?
C3 C4 C5 N1 -1.0(3) . . . . ?
C3 C4 C5 C6 178.7(2) . . . . ?
C3 C4 C7 O1 -62.9(3) . . . . ?
C3 C4 C7 C8 114.7(2) . . . . ?
C13 C8 C9 C10 0.1(3) . . . . ?
C13 C8 C7 O1 165.5(2) . . . . ?
C13 C8 C7 C4 -11.9(3) . . . . ?
C10 C11 C12 C13 -0.4(3) . . . . ?

loop_
_exptl_oxdiff_crystal_face_indexfrac_h
_exptl_oxdiff_crystal_face_indexfrac_k
_exptl_oxdiff_crystal_face_indexfrac_l
_exptl_oxdiff_crystal_face_x
_exptl_oxdiff_crystal_face_y
_exptl_oxdiff_crystal_face_z
-6.0599 0.3269 0.2632 0.5665 -0.8200 -0.0815
6.0885 -0.4299 -0.5470 -0.5648 0.8172 0.1150
1.1321 -3.0700 -8.4316 0.0251 -0.0452 0.9987
-0.4533 3.0248 8.3781 -0.0882 0.1365 -0.9867
2.3778 1.0286 -10.4484 0.5857 0.5066 0.6328
-2.3731 -0.7924 10.5521 -0.5613 -0.4859 -0.6699
-0.9704 -4.8109 1.9377 -0.6747 -0.5755 0.4622
0.3751 4.8914 0.8570 0.5616 0.4771 -0.6761
